data_7115035
loop_
_publ_author_name
'Song, Hai-Bin'
'Wang, Quan-Ming'
'Mak, Thomas C. W.'
'Zhang, Zheng-Zhi'

_publ_section_title
;
 A novel luminescent copper(i) complex containing an
 acetylenediide-bridged, butterfly-shaped tetranuclear core
;
_journal_issue 17
_journal_name_full 'Chemical Communications'
_journal_page_first 1658
_journal_paper_doi 10.1039/b102717b
_journal_year 2001
_chemical_formula_sum 'C85 H70 Cl8 Cu4 N12 O8 P4'
_chemical_formula_weight 2049.17
_chemical_name_systematic
; 
? 
;
_space_group_IT_number 15
_symmetry_cell_setting monoclinic
_symmetry_space_group_name_Hall '-C 2yc'
_symmetry_space_group_name_H-M 'C 1 2/c 1'
_atom_sites_solution_hydrogens geom
_atom_sites_solution_primary direct
_atom_sites_solution_secondary difmap
_audit_creation_method SHELXL-97
_cell_angle_alpha 90.00
_cell_angle_beta 97.785(12)
_cell_angle_gamma 90.00
_cell_formula_units_Z 4
_cell_length_a 21.343(9)
_cell_length_b 17.303(8)
_cell_length_c 26.256(12)
_cell_measurement_temperature 293(2)
_cell_volume 9607(7)
_computing_structure_refinement 'SHELXL-97 (Sheldrick, 1997)'
_computing_structure_solution 'SHELXS-97 (Sheldrick, 1990)'
_diffrn_ambient_temperature 293(2)
_diffrn_measured_fraction_theta_full 0.999
_diffrn_measured_fraction_theta_max 0.999
_diffrn_radiation_monochromator graphite
_diffrn_radiation_source 'fine-focus sealed tube'
_diffrn_radiation_type MoK\a
_diffrn_radiation_wavelength 0.71073
_diffrn_reflns_av_R_equivalents 0.0612
_diffrn_reflns_av_sigmaI/netI 0.0945
_diffrn_reflns_limit_h_max 25
_diffrn_reflns_limit_h_min -25
_diffrn_reflns_limit_k_max 20
_diffrn_reflns_limit_k_min -18
_diffrn_reflns_limit_l_max 31
_diffrn_reflns_limit_l_min -23
_diffrn_reflns_number 25902
_diffrn_reflns_theta_full 25.00
_diffrn_reflns_theta_max 25.00
_diffrn_reflns_theta_min 1.52
_exptl_absorpt_coefficient_mu 1.220
_exptl_absorpt_correction_T_max 1.000000
_exptl_absorpt_correction_T_min 0.656986
_exptl_absorpt_correction_type SADABS
_exptl_crystal_colour red
_exptl_crystal_density_diffrn 1.417
_exptl_crystal_density_method 'not measured'
_exptl_crystal_description block
_exptl_crystal_F_000 4160
_exptl_crystal_size_max 0.50
_exptl_crystal_size_mid 0.40
_exptl_crystal_size_min 0.30
_refine_diff_density_max 0.674
_refine_diff_density_min -0.344
_refine_diff_density_rms 0.080
_refine_ls_extinction_method none
_refine_ls_goodness_of_fit_ref 0.905
_refine_ls_hydrogen_treatment mixed
_refine_ls_matrix_type full
_refine_ls_number_parameters 601
_refine_ls_number_reflns 8484
_refine_ls_number_restraints 47
_refine_ls_restrained_S_all 0.941
_refine_ls_R_factor_all 0.1177
_refine_ls_R_factor_gt 0.0546
_refine_ls_shift/su_max 0.004
_refine_ls_shift/su_mean 0.000
_refine_ls_structure_factor_coef Fsqd
_refine_ls_weighting_details 'calc w=1/[\s^2^(Fo^2^)+(0.0930P)^2^+0.0000P] where P=(Fo^2^+2Fc^2^)/3'
_refine_ls_weighting_scheme calc
_refine_ls_wR_factor_gt 0.1524
_refine_ls_wR_factor_ref 0.1736
_reflns_number_gt 4107
_reflns_number_total 8484
_reflns_threshold_expression >2sigma(I)
_cod_data_source_file b102717b.txt
_cod_data_source_block cu4c2
_cod_depositor_comments
;
The following automatic conversions were performed:

'_symmetry_cell_setting' value 'Monoclinic' changed to 'monoclinic'
according to
/usr/data/users/saulius/automatic-downloads/retrospective/RSC/lib/dictionaries/cif_core.dic
dictionary named 'cif_core.dic' version 2.4.2 from 2011-04-26.

Automatic conversion script
Id: cif_fix_values 2281 2013-09-26 08:29:07Z andrius 
;
_cod_original_sg_symbol_H-M C2/c
_cod_database_code 7115035

loop_
_symmetry_equiv_pos_as_xyz
'x, y, z'
'-x, y, -z+1/2'
'x+1/2, y+1/2, z'
'-x+1/2, y+1/2, -z+1/2'
'-x, -y, -z'
'x, -y, z-1/2'
'-x+1/2, -y+1/2, -z'
'x+1/2, -y+1/2, z-1/2'

loop_
_atom_site_label
_atom_site_type_symbol
_atom_site_fract_x
_atom_site_fract_y
_atom_site_fract_z
_atom_site_U_iso_or_equiv
_atom_site_adp_type
_atom_site_occupancy
_atom_site_symmetry_multiplicity
_atom_site_calc_flag
_atom_site_refinement_flags
Cu1 Cu 0.08763(3) 0.28585(4) 0.24677(3) 0.0541(2) Uani 1 1 d .
Cu2 Cu 0.01579(3) 0.34524(4) 0.15615(3) 0.0561(3) Uani 1 1 d .
C1 C -0.0034(3) 0.3377(3) 0.2258(2) 0.0483(15) Uani 1 1 d .
P1 P 0.10852(7) 0.19200(9) 0.19393(6) 0.0509(4) Uani 1 1 d .
C2 C 0.1770(3) 0.2022(3) 0.1595(3) 0.0553(16) Uani 1 1 d .
C3 C 0.1842(4) 0.1596(5) 0.1155(3) 0.086(2) Uani 1 1 d .
H3A H 0.1537 0.1240 0.1022 0.103 Uiso 1 1 calc R
C4 C 0.2389(5) 0.1717(6) 0.0919(4) 0.113(3) Uani 1 1 d .
H4A H 0.2440 0.1430 0.0628 0.136 Uiso 1 1 calc R
C5 C 0.2830(5) 0.2220(6) 0.1093(4) 0.108(3) Uani 1 1 d .
H5A H 0.3180 0.2296 0.0923 0.129 Uiso 1 1 calc R
C6 C 0.2763(4) 0.2614(5) 0.1513(5) 0.113(3) Uani 1 1 d .
H6A H 0.3079 0.2960 0.1642 0.135 Uiso 1 1 calc R
C7 C 0.2232(4) 0.2532(4) 0.1774(4) 0.095(3) Uani 1 1 d .
H7A H 0.2198 0.2823 0.2067 0.113 Uiso 1 1 calc R
C8 C 0.1206(3) 0.0997(3) 0.2278(2) 0.0551(16) Uani 1 1 d .
C9 C 0.1624(3) 0.0445(4) 0.2176(3) 0.091(3) Uani 1 1 d .
H9A H 0.1866 0.0520 0.1911 0.109 Uiso 1 1 calc R
C10 C 0.1693(5) -0.0228(5) 0.2462(4) 0.125(4) Uani 1 1 d .
H10A H 0.1987 -0.0599 0.2395 0.150 Uiso 1 1 calc R
C11 C 0.1328(5) -0.0346(5) 0.2844(4) 0.120(3) Uani 1 1 d .
H11A H 0.1376 -0.0798 0.3037 0.144 Uiso 1 1 calc R
C12 C 0.0894(4) 0.0192(5) 0.2946(4) 0.112(3) Uani 1 1 d .
H12A H 0.0636 0.0107 0.3199 0.134 Uiso 1 1 calc R
C13 C 0.0849(4) 0.0848(4) 0.2671(3) 0.086(2) Uani 1 1 d .
H13A H 0.0562 0.1222 0.2747 0.103 Uiso 1 1 calc R
N1 N 0.0129(2) 0.2346(3) 0.12159(18) 0.0528(13) Uani 1 1 d .
N2 N -0.0649(3) 0.2927(4) 0.0645(2) 0.0688(15) Uani 1 1 d .
N3 N -0.0526(2) 0.3600(3) 0.0912(2) 0.0681(15) Uani 1 1 d .
C14 C 0.0439(3) 0.1700(4) 0.1414(2) 0.0533(16) Uani 1 1 d .
C15 C 0.0277(3) 0.0976(4) 0.1231(3) 0.0692(19) Uani 1 1 d .
H15A H 0.0503 0.0549 0.1370 0.083 Uiso 1 1 calc R
C16 C -0.0214(4) 0.0880(5) 0.0846(3) 0.088(2) Uani 1 1 d .
H16A H -0.0326 0.0389 0.0721 0.105 Uiso 1 1 calc R
C17 C -0.0538(3) 0.1519(5) 0.0645(3) 0.081(2) Uani 1 1 d .
H17A H -0.0878 0.1471 0.0386 0.097 Uiso 1 1 calc R
C18 C -0.0346(3) 0.2242(4) 0.0839(2) 0.0613(17) Uani 1 1 d .
C19 C -0.1074(4) 0.3038(6) 0.0213(3) 0.092(2) Uani 1 1 d .
H19A H -0.1223 0.2667 -0.0030 0.111 Uiso 1 1 calc R
C20 C -0.1237(4) 0.3795(6) 0.0209(3) 0.102(3) Uani 1 1 d .
H20A H -0.1525 0.4044 -0.0035 0.122 Uiso 1 1 calc R
C21 C -0.0885(4) 0.4130(5) 0.0644(3) 0.087(2) Uani 1 1 d .
H21A H -0.0901 0.4650 0.0733 0.104 Uiso 1 1 calc R
P2 P 0.08820(8) 0.43696(10) 0.15538(7) 0.0605(5) Uani 1 1 d .
C22 C 0.1516(3) 0.4408(4) 0.1156(3) 0.0646(18) Uani 1 1 d .
C23 C 0.2029(4) 0.4875(5) 0.1222(3) 0.095(3) Uani 1 1 d .
H23A H 0.2088 0.5196 0.1508 0.114 Uiso 1 1 calc R
C24 C 0.2467(4) 0.4894(6) 0.0884(4) 0.110(3) Uani 1 1 d .
H24A H 0.2810 0.5230 0.0938 0.132 Uiso 1 1 calc R
C25 C 0.2395(5) 0.4431(7) 0.0480(4) 0.118(3) Uani 1 1 d .
H25A H 0.2687 0.4448 0.0247 0.141 Uiso 1 1 calc R
C26 C 0.1900(6) 0.3928(7) 0.0399(4) 0.143(4) Uani 1 1 d .
H26A H 0.1858 0.3594 0.0119 0.171 Uiso 1 1 calc R
C27 C 0.1456(4) 0.3924(5) 0.0746(4) 0.105(3) Uani 1 1 d .
H27A H 0.1115 0.3585 0.0694 0.126 Uiso 1 1 calc R
C28 C 0.0427(3) 0.5242(4) 0.1370(3) 0.079(2) Uani 1 1 d .
C29 C -0.0005(4) 0.5492(5) 0.1676(4) 0.095(3) Uani 1 1 d .
H29A H -0.0030 0.5252 0.1990 0.114 Uiso 1 1 calc R
C30 C -0.0406(5) 0.6106(6) 0.1517(5) 0.133(4) Uani 1 1 d .
H30A H -0.0688 0.6280 0.1732 0.160 Uiso 1 1 calc R
C31 C -0.0397(6) 0.6458(7) 0.1056(6) 0.180(6) Uani 1 1 d .
H31A H -0.0671 0.6863 0.0953 0.216 Uiso 1 1 calc R
C32 C 0.0023(6) 0.6203(9) 0.0748(6) 0.220(8) Uani 1 1 d .
H32A H 0.0040 0.6442 0.0433 0.264 Uiso 1 1 calc R
C33 C 0.0428(5) 0.5587(6) 0.0897(4) 0.137(4) Uani 1 1 d .
H33A H 0.0700 0.5408 0.0675 0.164 Uiso 1 1 calc R
N4 N 0.1404(2) 0.3984(3) 0.2519(2) 0.0526(13) Uani 1 1 d .
N5 N 0.1788(2) 0.3440(4) 0.3298(2) 0.0689(16) Uani 1 1 d .
N6 N 0.1491(2) 0.2759(3) 0.3136(2) 0.0633(14) Uani 1 1 d .
C34 C 0.1284(3) 0.4598(4) 0.2205(3) 0.0602(17) Uani 1 1 d .
C35 C 0.1453(3) 0.5332(4) 0.2381(3) 0.078(2) Uani 1 1 d .
H35A H 0.1374 0.5756 0.2164 0.094 Uiso 1 1 calc R
C36 C 0.1743(4) 0.5435(5) 0.2886(4) 0.090(3) Uani 1 1 d .
H36A H 0.1859 0.5928 0.3006 0.108 Uiso 1 1 calc R
C37 C 0.1855(3) 0.4813(5) 0.3203(3) 0.079(2) Uani 1 1 d .
H37A H 0.2037 0.4869 0.3543 0.095 Uiso 1 1 calc R
C38 C 0.1686(3) 0.4094(4) 0.2997(3) 0.0599(17) Uani 1 1 d .
C39 C 0.2154(4) 0.3336(6) 0.3755(4) 0.104(3) Uani 1 1 d .
H39A H 0.2397 0.3715 0.3940 0.124 Uiso 1 1 calc R
C40 C 0.2110(4) 0.2582(7) 0.3899(4) 0.121(3) Uani 1 1 d .
H40A H 0.2310 0.2348 0.4197 0.146 Uiso 1 1 calc R
C41 C 0.1685(4) 0.2224(5) 0.3493(3) 0.093(3) Uani 1 1 d .
H41A H 0.1565 0.1707 0.3481 0.112 Uiso 1 1 calc R
Cl1 Cl 0.13979(11) -0.06021(14) 0.05575(10) 0.1051(8) Uani 1 1 d D
O1 O 0.1668(7) -0.1243(9) 0.0342(7) 0.140(9) Uani 0.50 1 d PD
O2 O 0.1925(7) -0.0157(8) 0.0796(7) 0.147(8) Uani 0.50 1 d PD
O3 O 0.1178(10) -0.0102(9) 0.0145(7) 0.194(11) Uani 0.50 1 d PD
O4 O 0.0962(10) -0.0766(15) 0.0866(9) 0.300 Uiso 0.50 1 d PD
O1' O 0.0798(5) -0.0299(9) 0.0402(6) 0.128(6) Uani 0.50 1 d PD
O2' O 0.1588(9) -0.0432(8) 0.1075(4) 0.151(8) Uani 0.50 1 d PD
O3' O 0.1298(9) -0.1430(5) 0.0557(7) 0.141(8) Uani 0.50 1 d PD
O4' O 0.1820(10) -0.0450(16) 0.0226(9) 0.300 Uiso 0.50 1 d PD
C42 C 0.0493(5) 0.1359(5) -0.0372(3) 0.149(4) Uani 1 1 d D
H42A H 0.0038 0.1436 -0.0422 0.179 Uiso 1 1 calc R
H42B H 0.0582 0.0886 -0.0178 0.179 Uiso 1 1 calc R
Cl2 Cl 0.0756(2) 0.12686(18) -0.09630(15) 0.1885(16) Uani 1 1 d D
Cl3 Cl 0.08504(18) 0.21200(18) -0.00297(12) 0.1623(13) Uani 1 1 d D
C43 C 0.0962(7) 0.7898(10) 0.1710(5) 0.191(14) Uani 0.50 1 d PD
Cl4 Cl 0.1675(6) 0.7476(8) 0.1968(6) 0.157(6) Uani 0.30 1 d PD
Cl5 Cl 0.0544(7) 0.7836(11) 0.2233(7) 0.281(10) Uani 0.30 1 d PD
Cl4' Cl 0.1457(13) 0.7558(9) 0.2245(6) 0.180(13) Uani 0.20 1 d PD
Cl5' Cl 0.1138(13) 0.7191(10) 0.1273(6) 0.269(14) Uani 0.20 1 d PD

loop_
_atom_site_aniso_label
_atom_site_aniso_U_11
_atom_site_aniso_U_22
_atom_site_aniso_U_33
_atom_site_aniso_U_23
_atom_site_aniso_U_13
_atom_site_aniso_U_12
Cu1 0.0511(4) 0.0565(5) 0.0534(5) -0.0043(4) 0.0020(4) 0.0069(4)
Cu2 0.0616(5) 0.0600(5) 0.0473(5) 0.0052(4) 0.0093(4) 0.0018(4)
C1 0.049(3) 0.041(3) 0.057(4) 0.001(3) 0.015(3) -0.005(3)
P1 0.0489(9) 0.0523(10) 0.0512(10) -0.0009(8) 0.0050(8) 0.0068(7)
C2 0.050(4) 0.053(4) 0.064(4) 0.007(3) 0.014(3) 0.010(3)
C3 0.079(5) 0.101(6) 0.081(6) -0.015(5) 0.024(4) -0.009(4)
C4 0.109(7) 0.155(9) 0.089(7) -0.012(6) 0.060(6) 0.010(7)
C5 0.093(7) 0.096(7) 0.146(10) -0.010(6) 0.060(7) -0.012(6)
C6 0.066(5) 0.096(7) 0.184(11) -0.015(7) 0.043(6) -0.026(5)
C7 0.079(5) 0.074(5) 0.135(8) -0.038(5) 0.026(5) -0.013(4)
C8 0.057(4) 0.056(4) 0.053(4) 0.007(3) 0.010(3) 0.009(3)
C9 0.088(5) 0.085(6) 0.107(7) 0.040(5) 0.040(5) 0.039(4)
C10 0.126(8) 0.099(7) 0.164(10) 0.058(7) 0.071(8) 0.050(6)
C11 0.135(8) 0.085(7) 0.149(10) 0.059(6) 0.052(7) 0.027(6)
C12 0.125(7) 0.102(7) 0.121(8) 0.054(6) 0.064(6) 0.034(6)
C13 0.092(6) 0.077(5) 0.097(6) 0.024(5) 0.042(5) 0.029(4)
N1 0.051(3) 0.062(3) 0.045(3) 0.002(3) 0.005(2) 0.000(3)
N2 0.068(4) 0.086(5) 0.049(3) 0.006(3) -0.006(3) 0.005(3)
N3 0.071(4) 0.069(4) 0.063(4) 0.011(3) 0.002(3) 0.014(3)
C14 0.052(4) 0.059(4) 0.049(4) -0.002(3) 0.006(3) 0.003(3)
C15 0.077(5) 0.055(4) 0.072(5) -0.005(4) 0.001(4) 0.003(4)
C16 0.089(6) 0.071(5) 0.095(6) -0.016(5) -0.016(5) -0.008(4)
C17 0.073(5) 0.094(6) 0.069(5) -0.017(5) -0.018(4) -0.006(4)
C18 0.062(4) 0.071(5) 0.050(4) -0.001(4) 0.002(3) 0.009(4)
C19 0.094(6) 0.115(7) 0.061(5) 0.002(5) -0.013(4) 0.010(5)
C20 0.095(6) 0.122(8) 0.081(7) 0.034(6) -0.017(5) 0.015(6)
C21 0.083(5) 0.099(6) 0.077(6) 0.033(5) 0.004(5) 0.024(5)
P2 0.0650(11) 0.0560(11) 0.0647(12) 0.0108(9) 0.0242(9) 0.0035(9)
C22 0.074(5) 0.062(4) 0.063(5) 0.007(4) 0.027(4) 0.005(4)
C23 0.087(6) 0.103(6) 0.106(7) 0.004(5) 0.047(5) -0.017(5)
C24 0.100(7) 0.124(8) 0.116(9) 0.003(7) 0.051(6) -0.018(6)
C25 0.100(7) 0.154(10) 0.112(9) 0.009(7) 0.065(7) 0.005(7)
C26 0.160(10) 0.183(11) 0.102(8) -0.044(8) 0.078(8) -0.027(9)
C27 0.100(6) 0.128(8) 0.098(7) -0.005(6) 0.054(6) -0.016(6)
C28 0.072(5) 0.076(5) 0.094(6) 0.029(4) 0.030(5) 0.011(4)
C29 0.090(6) 0.077(6) 0.129(8) 0.017(5) 0.054(6) 0.012(5)
C30 0.114(8) 0.104(8) 0.199(13) 0.019(8) 0.083(8) 0.029(6)
C31 0.142(10) 0.157(11) 0.261(18) 0.120(12) 0.092(11) 0.066(8)
C32 0.182(12) 0.246(15) 0.262(17) 0.195(14) 0.137(13) 0.115(12)
C33 0.126(8) 0.146(9) 0.151(10) 0.090(8) 0.064(7) 0.064(7)
N4 0.042(3) 0.058(3) 0.059(4) -0.004(3) 0.012(3) -0.004(2)
N5 0.046(3) 0.098(5) 0.058(4) -0.007(4) -0.008(3) -0.003(3)
N6 0.054(3) 0.074(4) 0.058(4) -0.001(3) -0.003(3) 0.002(3)
C34 0.056(4) 0.055(4) 0.075(5) -0.008(4) 0.025(3) -0.003(3)
C35 0.082(5) 0.063(5) 0.095(6) 0.001(4) 0.032(5) -0.005(4)
C36 0.079(5) 0.088(6) 0.107(7) -0.040(6) 0.028(5) -0.022(5)
C37 0.074(5) 0.093(6) 0.070(5) -0.023(5) 0.008(4) -0.013(4)
C38 0.041(4) 0.066(5) 0.073(5) -0.008(4) 0.011(3) -0.006(3)
C39 0.095(6) 0.121(8) 0.086(7) -0.009(6) -0.019(5) -0.014(6)
C40 0.098(7) 0.161(10) 0.093(7) 0.021(7) -0.034(6) 0.016(7)
C41 0.083(5) 0.111(7) 0.079(6) 0.014(5) -0.014(5) 0.004(5)
Cl1 0.1035(17) 0.0901(17) 0.1084(19) -0.0148(14) -0.0342(14) 0.0193(13)
O1 0.120(13) 0.134(14) 0.143(18) -0.087(13) -0.067(11) 0.062(10)
O2 0.130(12) 0.103(12) 0.180(18) -0.008(11) -0.077(12) -0.037(9)
O3 0.196(18) 0.139(13) 0.21(2) 0.072(14) -0.121(17) 0.001(15)
O1' 0.084(9) 0.145(15) 0.143(14) -0.032(11) -0.029(9) 0.049(9)
O2' 0.216(19) 0.077(10) 0.127(13) -0.048(9) -0.102(13) 0.037(10)
O3' 0.23(2) 0.064(9) 0.106(14) -0.017(8) -0.067(13) 0.025(10)
C42 0.192(11) 0.122(8) 0.143(10) -0.039(7) 0.063(9) -0.033(8)
Cl2 0.282(4) 0.132(2) 0.178(3) -0.046(2) 0.124(3) -0.043(3)
Cl3 0.229(4) 0.144(3) 0.110(2) 0.0013(19) 0.009(2) -0.029(2)
C43 0.32(4) 0.15(2) 0.087(16) -0.019(15) -0.01(2) -0.14(3)
Cl4 0.190(11) 0.124(10) 0.165(13) 0.034(10) 0.048(11) -0.039(8)
Cl5 0.30(2) 0.30(2) 0.236(18) -0.083(15) 0.009(16) -0.191(18)
Cl4' 0.39(4) 0.049(8) 0.081(11) -0.008(8) -0.036(16) 0.010(14)
Cl5' 0.40(4) 0.21(2) 0.20(2) 0.058(18) 0.05(2) -0.16(2)

loop_
_atom_type_symbol
_atom_type_description
_atom_type_scat_dispersion_real
_atom_type_scat_dispersion_imag
_atom_type_scat_source
C C 0.0033 0.0016 'International Tables Vol C Tables 4.2.6.8 and 6.1.1.4'
H H 0.0000 0.0000 'International Tables Vol C Tables 4.2.6.8 and 6.1.1.4'
N N 0.0061 0.0033 'International Tables Vol C Tables 4.2.6.8 and 6.1.1.4'
O O 0.0106 0.0060 'International Tables Vol C Tables 4.2.6.8 and 6.1.1.4'
P P 0.1023 0.0942 'International Tables Vol C Tables 4.2.6.8 and 6.1.1.4'
Cl Cl 0.1484 0.1585 'International Tables Vol C Tables 4.2.6.8 and 6.1.1.4'
Cu Cu 0.3201 1.2651 'International Tables Vol C Tables 4.2.6.8 and 6.1.1.4'

loop_
_geom_angle_atom_site_label_1
_geom_angle_atom_site_label_2
_geom_angle_atom_site_label_3
_geom_angle
_geom_angle_site_symmetry_1
_geom_angle_site_symmetry_3
N6 Cu1 C1 135.0(2) . .
N6 Cu1 C1 102.0(2) . 2
C1 Cu1 C1 33.6(3) . 2
N6 Cu1 P1 108.32(16) . .
C1 Cu1 P1 113.40(15) . .
C1 Cu1 P1 137.74(15) 2 .
N6 Cu1 N4 76.3(2) . .
C1 Cu1 N4 94.73(19) . .
C1 Cu1 N4 92.97(18) 2 .
P1 Cu1 N4 122.04(14) . .
N6 Cu1 Cu2 163.03(17) . .
C1 Cu1 Cu2 42.77(15) . .
C1 Cu1 Cu2 75.91(15) 2 .
P1 Cu1 Cu2 82.67(6) . .
N4 Cu1 Cu2 86.91(14) . .
C1 Cu2 N3 124.2(2) . .
C1 Cu2 N1 110.3(2) . .
N3 Cu2 N1 77.6(2) . .
C1 Cu2 P2 107.13(17) . .
N3 Cu2 P2 108.29(17) . .
N1 Cu2 P2 128.59(14) . .
C1 Cu2 Cu1 48.91(17) . .
N3 Cu2 Cu1 163.39(16) . .
N1 Cu2 Cu1 90.74(14) . .
P2 Cu2 Cu1 88.21(6) . .
C1 C1 Cu2 160.9(7) 2 .
C1 C1 Cu1 76.3(5) 2 .
Cu2 C1 Cu1 88.3(2) . .
C1 C1 Cu1 70.1(4) 2 2
Cu2 C1 Cu1 128.4(3) . 2
Cu1 C1 Cu1 119.6(2) . 2
C2 P1 C8 104.8(3) . .
C2 P1 C14 102.5(3) . .
C8 P1 C14 102.9(3) . .
C2 P1 Cu1 118.7(2) . .
C8 P1 Cu1 111.2(2) . .
C14 P1 Cu1 115.1(2) . .
C7 C2 C3 118.3(7) . .
C7 C2 P1 118.8(6) . .
C3 C2 P1 122.9(5) . .
C2 C3 C4 118.5(8) . .
C5 C4 C3 122.8(9) . .
C4 C5 C6 118.5(9) . .
C5 C6 C7 122.6(9) . .
C2 C7 C6 119.4(8) . .
C9 C8 C13 117.3(6) . .
C9 C8 P1 124.8(5) . .
C13 C8 P1 117.9(5) . .
C8 C9 C10 120.6(8) . .
C11 C10 C9 119.7(8) . .
C12 C11 C10 120.7(8) . .
C13 C12 C11 118.3(8) . .
C12 C13 C8 123.4(7) . .
C18 N1 C14 117.0(5) . .
C18 N1 Cu2 114.6(4) . .
C14 N1 Cu2 126.4(4) . .
C19 N2 N3 111.5(6) . .
C19 N2 C18 129.6(7) . .
N3 N2 C18 118.9(5) . .
C21 N3 N2 105.0(6) . .
C21 N3 Cu2 142.8(6) . .
N2 N3 Cu2 112.1(4) . .
N1 C14 C15 122.0(6) . .
N1 C14 P1 112.8(4) . .
C15 C14 P1 125.2(5) . .
C16 C15 C14 120.3(7) . .
C15 C16 C17 118.8(7) . .
C16 C17 C18 118.5(6) . .
N1 C18 C17 123.4(6) . .
N1 C18 N2 114.9(6) . .
C17 C18 N2 121.7(6) . .
C20 C19 N2 106.5(8) . .
C19 C20 C21 106.5(7) . .
N3 C21 C20 110.5(8) . .
C22 P2 C28 103.2(3) . .
C22 P2 C34 103.6(3) . .
C28 P2 C34 103.4(3) . .
C22 P2 Cu2 127.2(3) . .
C28 P2 Cu2 104.4(2) . .
C34 P2 Cu2 112.4(2) . .
C23 C22 C27 117.2(7) . .
C23 C22 P2 126.9(6) . .
C27 C22 P2 115.9(6) . .
C22 C23 C24 122.8(9) . .
C25 C24 C23 119.3(9) . .
C24 C25 C26 121.0(9) . .
C25 C26 C27 118.7(10) . .
C22 C27 C26 121.0(9) . .
C29 C28 C33 118.3(7) . .
C29 C28 P2 118.7(6) . .
C33 C28 P2 122.2(7) . .
C28 C29 C30 119.9(9) . .
C31 C30 C29 121.9(10) . .
C30 C31 C32 118.4(10) . .
C31 C32 C33 120.9(11) . .
C28 C33 C32 120.5(10) . .
C38 N4 C34 119.3(6) . .
C38 N4 Cu1 109.9(4) . .
C34 N4 Cu1 126.5(4) . .
C39 N5 N6 110.3(7) . .
C39 N5 C38 130.1(7) . .
N6 N5 C38 119.5(5) . .
C41 N6 N5 106.7(6) . .
C41 N6 Cu1 139.2(5) . .
N5 N6 Cu1 114.1(4) . .
N4 C34 C35 120.0(7) . .
N4 C34 P2 115.1(5) . .
C35 C34 P2 125.0(6) . .
C34 C35 C36 119.8(7) . .
C37 C36 C35 119.8(7) . .
C36 C37 C38 117.3(7) . .
N4 C38 N5 116.0(6) . .
N4 C38 C37 123.9(7) . .
N5 C38 C37 120.1(7) . .
N5 C39 C40 108.6(8) . .
C39 C40 C41 105.4(8) . .
N6 C41 C40 108.9(8) . .
O4 Cl1 O4' 177.2(13) . .
O4 Cl1 O1' 64.7(11) . .
O4' Cl1 O1' 113.7(10) . .
O4 Cl1 O2' 65.9(11) . .
O4' Cl1 O2' 116.8(10) . .
O1' Cl1 O2' 109.9(8) . .
O4 Cl1 O1 115.6(10) . .
O4' Cl1 O1 63.3(10) . .
O1' Cl1 O1 126.3(9) . .
O2' Cl1 O1 118.5(10) . .
O4 Cl1 O3 113.9(10) . .
O4' Cl1 O3 64.7(11) . .
O1' Cl1 O3 49.4(8) . .
O2' Cl1 O3 129.7(10) . .
O1 Cl1 O3 106.6(9) . .
O4 Cl1 O2 114.6(10) . .
O4' Cl1 O2 68.2(11) . .
O1' Cl1 O2 124.1(10) . .
O2' Cl1 O2 49.8(8) . .
O1 Cl1 O2 105.0(8) . .
O3 Cl1 O2 99.5(7) . .
O4 Cl1 O3' 71.2(11) . .
O4' Cl1 O3' 107.5(9) . .
O1' Cl1 O3' 104.1(8) . .
O2' Cl1 O3' 103.5(7) . .
O1 Cl1 O3' 44.5(8) . .
O3 Cl1 O3' 124.8(10) . .
O2 Cl1 O3' 129.6(10) . .
O3' O1 Cl1 69.9(8) . .
O3' O1 O4' 126.4(12) . .
Cl1 O1 O4' 57.0(7) . .
O2' O2 Cl1 63.4(6) . .
O2' O2 O4' 116.0(10) . .
Cl1 O2 O4' 53.7(6) . .
O1' O3 Cl1 64.4(7) . .
O1' O3 O4' 119.9(11) . .
Cl1 O3 O4' 55.9(6) . .
Cl1 O4 O1' 59.3(7) . .
Cl1 O4 O2' 58.7(7) . .
O1' O4 O2' 101.1(11) . .
Cl1 O4 O3' 57.3(7) . .
O1' O4 O3' 92.6(11) . .
O2' O4 O3' 91.3(11) . .
O3 O1' Cl1 66.3(7) . .
O3 O1' O4 122.1(11) . .
Cl1 O1' O4 56.0(7) . .
O2 O2' Cl1 66.8(8) . .
O2 O2' O4 120.9(12) . .
Cl1 O2' O4 55.4(7) . .
O1 O3' Cl1 65.6(8) . .
O1 O3' O4 116.9(11) . .
Cl1 O3' O4 51.5(6) . .
Cl1 O4' O1 59.7(7) . .
Cl1 O4' O3 59.4(7) . .
O1 O4' O3 100.6(11) . .
Cl1 O4' O2 58.1(7) . .
O1 O4' O2 96.4(11) . .
O3 O4' O2 90.8(12) . .
Cl3 C42 Cl2 111.4(5) . .
Cl4 C43 Cl5 100.5(8) . .
Cl4 C43 Cl4' 30.8(8) . .
Cl5 C43 Cl4' 70.3(11) . .
Cl4 C43 Cl5' 73.1(10) . .
Cl5 C43 Cl5' 130.7(14) . .
Cl4' C43 Cl5' 97.6(9) . .
Cl4' Cl4 C43 74.7(10) . .
Cl4' Cl4 Cl5' 116.7(18) . .
C43 Cl4 Cl5' 53.7(6) . .
C43 Cl5 Cl4' 54.9(6) . .
Cl4 Cl4' C43 74.4(8) . .
Cl4 Cl4' Cl5 128.0(13) . .
C43 Cl4' Cl5 54.8(7) . .
C43 Cl5' Cl4 53.2(5) . .

loop_
_geom_bond_atom_site_label_1
_geom_bond_atom_site_label_2
_geom_bond_distance
_geom_bond_site_symmetry_2
Cu1 N6 2.050(5) .
Cu1 C1 2.143(6) .
Cu1 C1 2.215(6) 2
Cu1 P1 2.2200(19) .
Cu1 N4 2.244(5) .
Cu1 Cu2 2.8427(14) .
Cu2 C1 1.931(6) .
Cu2 N3 2.104(5) .
Cu2 N1 2.116(5) .
Cu2 P2 2.217(2) .
C1 C1 1.261(11) 2
C1 Cu1 2.215(6) 2
P1 C2 1.828(6) .
P1 C8 1.829(6) .
P1 C14 1.854(6) .
C2 C7 1.358(9) .
C2 C3 1.396(9) .
C3 C4 1.408(11) .
C4 C5 1.318(11) .
C5 C6 1.322(12) .
C6 C7 1.410(11) .
C8 C9 1.359(9) .
C8 C13 1.387(9) .
C9 C10 1.383(10) .
C10 C11 1.367(11) .
C11 C12 1.366(11) .
C12 C13 1.341(10) .
N1 C18 1.330(7) .
N1 C14 1.366(7) .
N2 C19 1.366(9) .
N2 N3 1.366(7) .
N2 C18 1.411(8) .
N3 C21 1.334(8) .
C14 C15 1.368(8) .
C15 C16 1.365(9) .
C16 C17 1.372(9) .
C17 C18 1.391(9) .
C19 C20 1.355(11) .
C20 C21 1.406(11) .
P2 C22 1.819(7) .
P2 C28 1.824(7) .
P2 C34 1.848(7) .
C22 C23 1.354(9) .
C22 C27 1.356(10) .
C23 C24 1.373(11) .
C24 C25 1.322(13) .
C25 C26 1.364(13) .
C26 C27 1.400(11) .
C28 C29 1.374(10) .
C28 C33 1.378(11) .
C29 C30 1.392(11) .
C30 C31 1.356(15) .
C31 C32 1.359(16) .
C32 C33 1.394(13) .
N4 C38 1.331(8) .
N4 C34 1.349(8) .
N5 C39 1.352(10) .
N5 N6 1.378(7) .
N5 C38 1.381(8) .
N6 C41 1.343(9) .
C34 C35 1.383(9) .
C35 C36 1.397(11) .
C36 C37 1.361(10) .
C37 C38 1.384(9) .
C39 C40 1.366(12) .
C40 C41 1.442(11) .
Cl1 O4 1.345(10) .
Cl1 O4' 1.362(9) .
Cl1 O1' 1.394(8) .
Cl1 O2' 1.396(9) .
Cl1 O1 1.403(9) .
Cl1 O3 1.415(9) .
Cl1 O2 1.436(8) .
Cl1 O3' 1.447(9) .
O1 O3' 1.08(2) .
O1 O4' 1.45(2) .
O2 O2' 1.192(18) .
O2 O4' 1.57(2) .
O3 O1' 1.174(18) .
O3 O4' 1.49(2) .
O4 O1' 1.47(2) .
O4 O2' 1.49(2) .
O4 O3' 1.63(2) .
C42 Cl3 1.714(7) .
C42 Cl2 1.727(7) .
C43 Cl4 1.739(10) .
C43 Cl5 1.739(10) .
C43 Cl4' 1.741(10) .
C43 Cl5' 1.751(10) .
Cl4 Cl4' 0.93(2) .
Cl4 Cl5' 2.08(2) .
Cl5 Cl4' 2.00(3) .
